data_2236692
loop_
_publ_author_name
'Campos-Gaxiola, Jos\'e J.'
'Morales-Morales, David'
'H\"opfl, Herbert'
'Parra-Hake, Miguel'
'Reyes-Mart\'inez, Reyna'

_publ_section_title
;
 Two coordination modes of Cu^II^ in a binuclear complex with
 <i>N</i>-(pyridin-2-ylcarbonyl)pyridine-2-carboxamidate ligands
;
_journal_coeditor_code WM2669
_journal_issue 10
_journal_name_full 'Acta Crystallographica Section E'
_journal_page_first m1280
_journal_page_last m1281
_journal_paper_doi 10.1107/S1600536812038330
_journal_volume 68
_journal_year 2012
_chemical_formula_iupac '[Cu2 (C12 H8 N3 O2)2 (C F3 S O3)2 (C2 H3 N)]'
_chemical_formula_moiety 'C28 H19 Cu2 F6 N7 O10 S2'
_chemical_formula_sum 'C28 H19 Cu2 F6 N7 O10 S2'
_chemical_formula_weight 918.70
_chemical_name_systematic
;
(Acetonitrile-1\k<i>N</i>)[\m-<i>N</i>-(pyridin-2-ylcarbonyl)pyridine-2-\
carboxamidato-1:2\k^5^<i>N</i>,<i>N</i>',<i>N</i>'':<i>O</i>,<i>O</i>']\
[<i>N</i>-(pyridin-2-ylcarbonyl)pyridine-2-carboxamidato-
2\k^3^<i>N</i>,<i>N</i>',<i>N</i>'']bis(trifluoromethanesulfonato-\
1\k<i>O</i>)dicopper(II)
;
_space_group_IT_number 2
_symmetry_cell_setting triclinic
_symmetry_space_group_name_Hall '-P 1'
_symmetry_space_group_name_H-M 'P -1'
_atom_sites_solution_hydrogens geom
_atom_sites_solution_primary direct
_atom_sites_solution_secondary difmap
_audit_creation_method SHELXL-97
_cell_angle_alpha 82.5730(10)
_cell_angle_beta 83.8020(10)
_cell_angle_gamma 82.2220(10)
_cell_formula_units_Z 2
_cell_length_a 8.9726(7)
_cell_length_b 10.0569(8)
_cell_length_c 18.3689(15)
_cell_measurement_reflns_used 6358
_cell_measurement_temperature 100(2)
_cell_measurement_theta_max 28.27
_cell_measurement_theta_min 2.22
_cell_volume 1621.6(2)
_computing_cell_refinement 'SAINT-Plus (Bruker, 2001)'
_computing_data_collection 'SMART (Bruker, 2001)'
_computing_data_reduction 'SAINT-Plus (Bruker, 2001)'
_computing_molecular_graphics 'SHELXTL (Sheldrick, 2008) and DIAMOND (Brandenburg, 2006)'
_computing_publication_material 'SHELXTL (Sheldrick, 2008) and PLATON (Spek, 2009)'
_computing_structure_refinement 'SHELXL97 (Sheldrick, 2008)'
_computing_structure_solution 'SHELXS97 (Sheldrick, 2008)'
_diffrn_ambient_temperature 100(2)
_diffrn_measured_fraction_theta_full 0.997
_diffrn_measured_fraction_theta_max 0.997
_diffrn_measurement_device_type 'Bruker SMART CCD area-detector'
_diffrn_measurement_method 'phi and omega scans'
_diffrn_radiation_monochromator graphite
_diffrn_radiation_source 'fine-focus sealed tube'
_diffrn_radiation_type MoK\a
_diffrn_radiation_wavelength 0.71073
_diffrn_reflns_av_R_equivalents 0.0235
_diffrn_reflns_av_sigmaI/netI 0.0277
_diffrn_reflns_limit_h_max 10
_diffrn_reflns_limit_h_min -10
_diffrn_reflns_limit_k_max 11
_diffrn_reflns_limit_k_min -11
_diffrn_reflns_limit_l_max 21
_diffrn_reflns_limit_l_min -21
_diffrn_reflns_number 15254
_diffrn_reflns_theta_full 25.00
_diffrn_reflns_theta_max 25.00
_diffrn_reflns_theta_min 2.06
_diffrn_standards_number 0
_exptl_absorpt_coefficient_mu 1.545
_exptl_absorpt_correction_T_max 0.7684
_exptl_absorpt_correction_T_min 0.6376
_exptl_absorpt_correction_type multi-scan
_exptl_absorpt_process_details '(<i>SADABS</i>; Bruker, 2001)'
_exptl_crystal_colour green
_exptl_crystal_density_diffrn 1.882
_exptl_crystal_density_method 'not measured'
_exptl_crystal_description 'rectangular prism'
_exptl_crystal_F_000 920
_exptl_crystal_size_max 0.32
_exptl_crystal_size_mid 0.24
_exptl_crystal_size_min 0.18
_refine_diff_density_max 0.828
_refine_diff_density_min -0.501
_refine_ls_extinction_method none
_refine_ls_goodness_of_fit_ref 1.044
_refine_ls_hydrogen_treatment constr
_refine_ls_matrix_type full
_refine_ls_number_parameters 497
_refine_ls_number_reflns 5686
_refine_ls_number_restraints 0
_refine_ls_restrained_S_all 1.044
_refine_ls_R_factor_all 0.0352
_refine_ls_R_factor_gt 0.0328
_refine_ls_shift/su_max 0.008
_refine_ls_shift/su_mean 0.001
_refine_ls_structure_factor_coef Fsqd
_refine_ls_weighting_details 'calc w=1/[\s^2^(Fo^2^)+(0.0451P)^2^+2.0646P] where P=(Fo^2^+2Fc^2^)/3'
_refine_ls_weighting_scheme calc
_refine_ls_wR_factor_gt 0.0856
_refine_ls_wR_factor_ref 0.0873
_reflns_number_gt 5292
_reflns_number_total 5686
_reflns_threshold_expression >2sigma(I)
_cod_data_source_file wm2669.cif
_cod_data_source_block I
_cod_database_code 2236692
_cod_database_fobs_code 2236692

loop_
_symmetry_equiv_pos_as_xyz
'x, y, z'
'-x, -y, -z'

loop_
_atom_site_type_symbol
_atom_site_label
_atom_site_fract_x
_atom_site_fract_y
_atom_site_fract_z
_atom_site_U_iso_or_equiv
_atom_site_adp_type
_atom_site_calc_flag
_atom_site_refinement_flags
_atom_site_occupancy
_atom_site_symmetry_multiplicity
Cu Cu1 0.84461(3) 0.49089(3) 0.586455(16) 0.01596(10) Uani d . 1 1
Cu Cu2 0.71274(4) 0.65971(3) 0.851929(17) 0.02035(10) Uani d . 1 1
S S1 0.90238(8) 0.33964(7) 0.90897(4) 0.02539(16) Uani d . 1 1
S S2 0.55073(7) 0.99281(7) 0.74959(4) 0.02062(15) Uani d . 1 1
F F1 0.7268(3) 0.1888(2) 0.99513(11) 0.0517(6) Uani d . 1 1
F F2 0.8668(3) 0.08502(19) 0.91195(12) 0.0532(6) Uani d . 1 1
F F3 0.6749(2) 0.2241(2) 0.88165(13) 0.0564(6) Uani d . 1 1
F F4 0.8208(2) 1.0523(2) 0.76493(11) 0.0508(5) Uani d . 1 1
F F5 0.7233(2) 1.15490(17) 0.66873(11) 0.0381(4) Uani d . 1 1
F F6 0.8107(2) 0.94594(19) 0.67342(11) 0.0416(5) Uani d . 1 1
N N1 0.9880(2) 0.3263(2) 0.60772(11) 0.0176(4) Uani d . 1 1
N N2 0.8212(2) 0.4073(2) 0.50069(11) 0.0170(4) Uani d . 1 1
N N3 0.6971(2) 0.6358(2) 0.54179(11) 0.0175(4) Uani d . 1 1
N N4 0.5243(2) 0.5723(2) 0.85181(12) 0.0197(5) Uani d . 1 1
N N5 0.7535(2) 0.5968(2) 0.75566(12) 0.0201(5) Uani d . 1 1
N N6 0.9188(2) 0.7201(2) 0.82471(12) 0.0191(5) Uani d . 1 1
N N7 0.6692(3) 0.7400(2) 0.94561(12) 0.0237(5) Uani d . 1 1
O O1 0.8791(2) 0.20122(18) 0.45319(10) 0.0241(4) Uani d . 1 1
O O2 0.6910(2) 0.44173(19) 0.39529(10) 0.0236(4) Uani d . 1 1
O O3 0.6675(2) 0.45898(18) 0.68097(9) 0.0202(4) Uani d . 1 1
O O4 0.9287(2) 0.59552(18) 0.65287(10) 0.0200(4) Uani d . 1 1
O O5 0.7980(2) 0.4528(2) 0.92880(11) 0.0309(5) Uani d . 1 1
O O6 1.0187(2) 0.2967(2) 0.95778(12) 0.0374(5) Uani d . 1 1
O O7 0.9513(2) 0.3449(2) 0.83152(11) 0.0367(5) Uani d . 1 1
O O8 0.5841(3) 0.8840(2) 0.80548(13) 0.0442(6) Uani d . 1 1
O O9 0.4725(2) 1.1139(2) 0.77653(12) 0.0339(5) Uani d . 1 1
O O10 0.4920(2) 0.9585(2) 0.68607(12) 0.0342(5) Uani d . 1 1
C C1 1.0716(3) 0.2935(3) 0.66516(15) 0.0228(6) Uani d . 1 1
H H1 1.0666 0.3552 0.7006 0.027 Uiso calc R 1 1
C C2 1.1649(3) 0.1725(3) 0.67427(16) 0.0264(6) Uani d . 1 1
H H2 1.2239 0.1514 0.7152 0.032 Uiso calc R 1 1
C C3 1.1708(3) 0.0831(3) 0.62301(15) 0.0246(6) Uani d . 1 1
H H3 1.2344 -0.0005 0.6281 0.030 Uiso calc R 1 1
C C4 1.0842(3) 0.1154(3) 0.56420(15) 0.0211(6) Uani d . 1 1
H H4 1.0867 0.0546 0.5284 0.025 Uiso calc R 1 1
C C5 0.9936(3) 0.2380(3) 0.55840(14) 0.0176(5) Uani d . 1 1
C C6 0.8920(3) 0.2789(2) 0.49648(14) 0.0175(5) Uani d . 1 1
C C7 0.7229(3) 0.4747(3) 0.45235(14) 0.0181(5) Uani d . 1 1
C C8 0.6495(3) 0.6052(3) 0.47920(13) 0.0171(5) Uani d . 1 1
C C9 0.5377(3) 0.6875(3) 0.44324(14) 0.0201(5) Uani d . 1 1
H H9 0.5069 0.6650 0.3989 0.024 Uiso calc R 1 1
C C10 0.4715(3) 0.8028(3) 0.47282(15) 0.0228(6) Uani d . 1 1
H H10 0.3949 0.8616 0.4489 0.027 Uiso calc R 1 1
C C11 0.5179(3) 0.8319(3) 0.53755(15) 0.0223(6) Uani d . 1 1
H H11 0.4716 0.9097 0.5594 0.027 Uiso calc R 1 1
C C12 0.6315(3) 0.7474(3) 0.57013(14) 0.0207(6) Uani d . 1 1
H H12 0.6645 0.7690 0.6141 0.025 Uiso calc R 1 1
C C13 0.4100(3) 0.5647(3) 0.90416(15) 0.0232(6) Uani d . 1 1
H H13 0.4128 0.6060 0.9476 0.028 Uiso calc R 1 1
C C14 0.2871(3) 0.4986(3) 0.89746(15) 0.0243(6) Uani d . 1 1
H H14 0.2068 0.4951 0.9356 0.029 Uiso calc R 1 1
C C15 0.2829(3) 0.4384(3) 0.83506(15) 0.0258(6) Uani d . 1 1
H H15 0.1990 0.3937 0.8291 0.031 Uiso calc R 1 1
C C16 0.4027(3) 0.4434(3) 0.78055(15) 0.0230(6) Uani d . 1 1
H H16 0.4031 0.4012 0.7371 0.028 Uiso calc R 1 1
C C17 0.5205(3) 0.5109(3) 0.79105(14) 0.0187(5) Uani d . 1 1
C C18 0.6545(3) 0.5187(3) 0.73564(14) 0.0187(5) Uani d . 1 1
C C19 0.8827(3) 0.6220(2) 0.71644(13) 0.0166(5) Uani d . 1 1
C C20 0.9778(3) 0.6941(2) 0.75634(14) 0.0176(5) Uani d . 1 1
C C21 1.1151(3) 0.7301(3) 0.72523(14) 0.0201(5) Uani d . 1 1
H H21 1.1531 0.7101 0.6770 0.024 Uiso calc R 1 1
C C22 1.1966(3) 0.7964(3) 0.76622(15) 0.0232(6) Uani d . 1 1
H H22 1.2918 0.8230 0.7466 0.028 Uiso calc R 1 1
C C23 1.1370(3) 0.8229(3) 0.83589(15) 0.0252(6) Uani d . 1 1
H H23 1.1909 0.8681 0.8649 0.030 Uiso calc R 1 1
C C24 0.9979(3) 0.7832(3) 0.86351(15) 0.0233(6) Uani d . 1 1
H H24 0.9579 0.8018 0.9117 0.028 Uiso calc R 1 1
C C25 0.6605(3) 0.7991(3) 0.99484(16) 0.0266(6) Uani d . 1 1
C C26 0.6546(4) 0.8740(3) 1.05813(17) 0.0329(7) Uani d . 1 1
H H26A 0.7570 0.8726 1.0724 0.049 Uiso calc R 1 1
H H26B 0.5919 0.8321 1.0995 0.049 Uiso calc R 1 1
H H26C 0.6110 0.9677 1.0451 0.049 Uiso calc R 1 1
C C27 0.7879(4) 0.2023(3) 0.92485(18) 0.0374(7) Uani d . 1 1
C C28 0.7356(3) 1.0402(3) 0.71278(16) 0.0254(6) Uani d . 1 1

loop_
_atom_site_aniso_label
_atom_site_aniso_U_11
_atom_site_aniso_U_22
_atom_site_aniso_U_33
_atom_site_aniso_U_12
_atom_site_aniso_U_13
_atom_site_aniso_U_23
Cu1 0.01840(17) 0.01472(17) 0.01487(17) -0.00005(12) -0.00226(12) -0.00360(12)
Cu2 0.02125(18) 0.02642(19) 0.01445(17) -0.00578(14) -0.00002(12) -0.00476(13)
S1 0.0219(3) 0.0308(4) 0.0235(4) -0.0026(3) -0.0030(3) -0.0034(3)
S2 0.0196(3) 0.0222(3) 0.0200(3) -0.0035(3) -0.0015(3) -0.0011(3)
F1 0.0657(14) 0.0437(12) 0.0441(12) -0.0192(10) 0.0183(10) -0.0058(9)
F2 0.0772(16) 0.0270(10) 0.0535(13) 0.0020(10) -0.0004(11) -0.0113(9)
F3 0.0441(12) 0.0621(14) 0.0711(15) -0.0188(11) -0.0180(11) -0.0151(12)
F4 0.0324(11) 0.0827(16) 0.0427(11) -0.0211(10) -0.0145(9) -0.0035(11)
F5 0.0342(10) 0.0265(9) 0.0497(11) -0.0080(8) 0.0021(8) 0.0093(8)
F6 0.0282(10) 0.0393(11) 0.0543(12) -0.0005(8) 0.0117(8) -0.0110(9)
N1 0.0170(11) 0.0177(11) 0.0173(11) -0.0013(9) -0.0005(8) -0.0009(9)
N2 0.0201(11) 0.0147(11) 0.0160(10) 0.0000(9) -0.0023(8) -0.0034(8)
N3 0.0207(11) 0.0159(11) 0.0153(10) -0.0013(9) 0.0000(8) -0.0012(8)
N4 0.0212(11) 0.0215(11) 0.0160(11) -0.0038(9) -0.0004(9) -0.0003(9)
N5 0.0198(11) 0.0267(12) 0.0150(11) -0.0057(9) 0.0001(9) -0.0051(9)
N6 0.0200(11) 0.0203(11) 0.0168(11) -0.0011(9) -0.0036(9) -0.0017(9)
N7 0.0284(13) 0.0250(12) 0.0177(12) -0.0045(10) 0.0005(9) -0.0036(10)
O1 0.0318(11) 0.0180(9) 0.0230(10) 0.0017(8) -0.0063(8) -0.0066(8)
O2 0.0283(10) 0.0242(10) 0.0186(10) 0.0030(8) -0.0063(8) -0.0070(8)
O3 0.0218(9) 0.0218(9) 0.0180(9) -0.0059(8) 0.0003(7) -0.0037(8)
O4 0.0204(9) 0.0214(9) 0.0194(9) -0.0044(7) 0.0000(7) -0.0066(7)
O5 0.0397(12) 0.0265(11) 0.0255(11) -0.0026(9) -0.0018(9) -0.0025(8)
O6 0.0278(11) 0.0557(15) 0.0284(11) -0.0046(10) -0.0080(9) 0.0005(10)
O7 0.0315(12) 0.0515(14) 0.0247(11) -0.0044(10) 0.0033(9) -0.0016(10)
O8 0.0366(13) 0.0437(14) 0.0445(14) -0.0016(11) -0.0006(10) 0.0184(11)
O9 0.0334(12) 0.0347(12) 0.0344(12) -0.0005(9) 0.0019(9) -0.0150(9)
O10 0.0265(11) 0.0491(13) 0.0312(11) -0.0105(10) 0.0000(9) -0.0169(10)
C1 0.0234(14) 0.0253(14) 0.0195(13) -0.0017(11) -0.0030(11) -0.0023(11)
C2 0.0222(14) 0.0305(16) 0.0252(14) 0.0008(12) -0.0060(11) 0.0009(12)
C3 0.0209(14) 0.0205(14) 0.0289(15) 0.0035(11) -0.0001(11) 0.0024(11)
C4 0.0194(13) 0.0186(13) 0.0242(14) -0.0009(10) 0.0007(11) -0.0022(11)
C5 0.0172(13) 0.0169(12) 0.0178(13) -0.0043(10) 0.0023(10) 0.0006(10)
C6 0.0190(13) 0.0161(13) 0.0167(12) -0.0018(10) 0.0008(10) -0.0017(10)
C7 0.0180(13) 0.0180(13) 0.0171(13) -0.0025(10) 0.0018(10) -0.0004(10)
C8 0.0194(13) 0.0164(13) 0.0150(12) -0.0027(10) -0.0003(10) -0.0005(10)
C9 0.0206(13) 0.0205(13) 0.0183(13) -0.0024(11) -0.0005(10) -0.0002(10)
C10 0.0219(14) 0.0209(14) 0.0224(14) 0.0013(11) 0.0005(11) 0.0027(11)
C11 0.0262(14) 0.0150(13) 0.0229(14) 0.0010(11) 0.0046(11) -0.0013(10)
C12 0.0267(14) 0.0173(13) 0.0182(13) -0.0008(11) -0.0017(11) -0.0047(10)
C13 0.0265(14) 0.0235(14) 0.0178(13) -0.0005(11) 0.0014(11) -0.0011(11)
C14 0.0231(14) 0.0257(14) 0.0215(14) -0.0013(11) 0.0031(11) 0.0012(11)
C15 0.0226(14) 0.0289(15) 0.0258(15) -0.0089(12) 0.0003(11) 0.0017(12)
C16 0.0258(14) 0.0237(14) 0.0196(13) -0.0045(11) -0.0020(11) -0.0015(11)
C17 0.0203(13) 0.0180(13) 0.0169(13) -0.0009(10) -0.0016(10) 0.0004(10)
C18 0.0203(13) 0.0182(13) 0.0169(13) -0.0008(10) -0.0038(10) 0.0010(10)
C19 0.0197(13) 0.0141(12) 0.0152(12) 0.0006(10) -0.0024(10) -0.0010(10)
C20 0.0211(13) 0.0147(12) 0.0162(12) 0.0015(10) -0.0040(10) -0.0007(10)
C21 0.0212(13) 0.0194(13) 0.0192(13) -0.0004(10) -0.0031(10) -0.0019(10)
C22 0.0208(14) 0.0225(14) 0.0266(14) -0.0054(11) -0.0036(11) 0.0000(11)
C23 0.0303(15) 0.0233(14) 0.0245(14) -0.0070(12) -0.0085(12) -0.0028(11)
C24 0.0273(15) 0.0250(14) 0.0191(13) -0.0046(11) -0.0056(11) -0.0035(11)
C25 0.0262(15) 0.0247(15) 0.0270(16) -0.0023(12) 0.0002(12) 0.0009(13)
C26 0.0398(18) 0.0337(17) 0.0271(16) -0.0023(14) -0.0038(13) -0.0124(13)
C27 0.0411(19) 0.0339(18) 0.0372(18) -0.0062(14) 0.0011(15) -0.0063(14)
C28 0.0231(14) 0.0252(15) 0.0277(15) -0.0035(12) -0.0039(11) -0.0002(12)

loop_
_atom_type_symbol
_atom_type_description
_atom_type_scat_dispersion_real
_atom_type_scat_dispersion_imag
_atom_type_scat_source
C C 0.0033 0.0016 'International Tables Vol C Tables 4.2.6.8 and 6.1.1.4'
H H 0.0000 0.0000 'International Tables Vol C Tables 4.2.6.8 and 6.1.1.4'
N N 0.0061 0.0033 'International Tables Vol C Tables 4.2.6.8 and 6.1.1.4'
O O 0.0106 0.0060 'International Tables Vol C Tables 4.2.6.8 and 6.1.1.4'
F F 0.0171 0.0103 'International Tables Vol C Tables 4.2.6.8 and 6.1.1.4'
S S 0.1246 0.1234 'International Tables Vol C Tables 4.2.6.8 and 6.1.1.4'
Cu Cu 0.3201 1.2651 'International Tables Vol C Tables 4.2.6.8 and 6.1.1.4'

loop_
_geom_angle_atom_site_label_1
_geom_angle_atom_site_label_2
_geom_angle_atom_site_label_3
_geom_angle
N2 Cu1 O4 160.54(8)
N2 Cu1 N1 82.83(9)
O4 Cu1 N1 94.22(8)
N2 Cu1 N3 82.65(9)
O4 Cu1 N3 99.18(8)
N1 Cu1 N3 165.44(9)
N2 Cu1 O3 115.15(8)
O4 Cu1 O3 84.30(7)
N1 Cu1 O3 99.70(8)
N3 Cu1 O3 87.33(8)
N5 Cu2 N7 175.01(10)
N5 Cu2 N4 81.63(9)
N7 Cu2 N4 100.19(9)
N5 Cu2 N6 81.49(9)
N7 Cu2 N6 96.84(9)
N4 Cu2 N6 162.92(9)
N5 Cu2 O5 99.74(8)
N7 Cu2 O5 85.09(8)
N4 Cu2 O5 84.15(8)
N6 Cu2 O5 96.16(8)
O5 S1 O6 114.89(13)
O5 S1 O7 114.47(13)
O6 S1 O7 115.54(13)
O5 S1 C27 102.93(14)
O6 S1 C27 103.22(15)
O7 S1 C27 103.38(15)
O8 S2 O10 115.97(15)
O8 S2 O9 114.56(14)
O10 S2 O9 113.69(13)
O8 S2 C28 103.89(13)
O10 S2 C28 102.71(13)
O9 S2 C28 103.82(13)
C5 N1 C1 118.9(2)
C5 N1 Cu1 113.08(17)
C1 N1 Cu1 128.01(18)
C6 N2 C7 124.7(2)
C6 N2 Cu1 117.27(17)
C7 N2 Cu1 117.67(17)
C12 N3 C8 118.8(2)
C12 N3 Cu1 127.81(18)
C8 N3 Cu1 112.95(17)
C13 N4 C17 118.3(2)
C13 N4 Cu2 128.22(19)
C17 N4 Cu2 113.47(17)
C19 N5 C18 124.5(2)
C19 N5 Cu2 117.75(17)
C18 N5 Cu2 117.49(17)
C24 N6 C20 118.2(2)
C24 N6 Cu2 128.81(19)
C20 N6 Cu2 112.96(17)
C25 N7 Cu2 169.2(2)
C18 O3 Cu1 123.40(17)
C19 O4 Cu1 130.64(17)
S1 O5 Cu2 128.85(12)
N1 C1 C2 121.9(3)
N1 C1 H1 119.0
C2 C1 H1 119.0
C3 C2 C1 118.7(3)
C3 C2 H2 120.6
C1 C2 H2 120.6
C2 C3 C4 119.8(3)
C2 C3 H3 120.1
C4 C3 H3 120.1
C3 C4 C5 118.5(3)
C3 C4 H4 120.7
C5 C4 H4 120.7
N1 C5 C4 122.2(2)
N1 C5 C6 116.2(2)
C4 C5 C6 121.6(2)
O1 C6 N2 128.9(2)
O1 C6 C5 121.0(2)
N2 C6 C5 110.1(2)
O2 C7 N2 129.0(2)
O2 C7 C8 120.4(2)
N2 C7 C8 110.6(2)
N3 C8 C9 121.9(2)
N3 C8 C7 116.0(2)
C9 C8 C7 122.1(2)
C10 C9 C8 118.7(2)
C10 C9 H9 120.6
C8 C9 H9 120.6
C9 C10 C11 119.2(2)
C9 C10 H10 120.4
C11 C10 H10 120.4
C12 C11 C10 119.4(2)
C12 C11 H11 120.3
C10 C11 H11 120.3
N3 C12 C11 122.0(2)
N3 C12 H12 119.0
C11 C12 H12 119.0
N4 C13 C14 122.3(3)
N4 C13 H13 118.9
C14 C13 H13 118.9
C15 C14 C13 119.1(3)
C15 C14 H14 120.5
C13 C14 H14 120.5
C14 C15 C16 119.3(3)
C14 C15 H15 120.3
C16 C15 H15 120.3
C17 C16 C15 118.3(3)
C17 C16 H16 120.9
C15 C16 H16 120.9
N4 C17 C16 122.8(2)
N4 C17 C18 115.7(2)
C16 C17 C18 121.5(2)
O3 C18 N5 127.5(2)
O3 C18 C17 121.2(2)
N5 C18 C17 111.3(2)
O4 C19 N5 128.4(2)
O4 C19 C20 118.8(2)
N5 C19 C20 112.7(2)
N6 C20 C21 123.2(2)
N6 C20 C19 115.0(2)
C21 C20 C19 121.8(2)
C20 C21 C22 118.1(2)
C20 C21 H21 120.9
C22 C21 H21 120.9
C23 C22 C21 118.8(3)
C23 C22 H22 120.6
C21 C22 H22 120.6
C22 C23 C24 119.7(3)
C22 C23 H23 120.2
C24 C23 H23 120.2
N6 C24 C23 122.0(3)
N6 C24 H24 119.0
C23 C24 H24 119.0
N7 C25 C26 178.2(3)
C25 C26 H26A 109.5
C25 C26 H26B 109.5
H26A C26 H26B 109.5
C25 C26 H26C 109.5
H26A C26 H26C 109.5
H26B C26 H26C 109.5
F2 C27 F3 107.4(3)
F2 C27 F1 107.6(3)
F3 C27 F1 107.6(3)
F2 C27 S1 112.3(2)
F3 C27 S1 111.2(2)
F1 C27 S1 110.5(2)
F4 C28 F5 108.4(2)
F4 C28 F6 106.6(2)
F5 C28 F6 107.3(2)
F4 C28 S2 112.5(2)
F5 C28 S2 111.41(19)
F6 C28 S2 110.37(19)

loop_
_geom_bond_atom_site_label_1
_geom_bond_atom_site_label_2
_geom_bond_distance
Cu1 N2 1.922(2)
Cu1 O4 1.9772(18)
Cu1 N1 1.978(2)
Cu1 N3 1.988(2)
Cu1 O3 2.2452(18)
Cu2 N5 1.936(2)
Cu2 N7 1.973(2)
Cu2 N4 2.008(2)
Cu2 N6 2.016(2)
Cu2 O5 2.439(2)
S1 O5 1.432(2)
S1 O6 1.435(2)
S1 O7 1.439(2)
S1 C27 1.807(3)
S2 O8 1.424(2)
S2 O10 1.430(2)
S2 O9 1.439(2)
S2 C28 1.823(3)
F1 C27 1.344(4)
F2 C27 1.326(4)
F3 C27 1.332(4)
F4 C28 1.316(3)
F5 C28 1.320(3)
F6 C28 1.332(3)
N1 C5 1.341(3)
N1 C1 1.341(3)
N2 C6 1.367(3)
N2 C7 1.371(3)
N3 C12 1.335(3)
N3 C8 1.354(3)
N4 C13 1.331(4)
N4 C17 1.349(3)
N5 C19 1.333(3)
N5 C18 1.370(3)
N6 C24 1.327(3)
N6 C20 1.353(3)
N7 C25 1.135(4)
O1 C6 1.209(3)
O2 C7 1.213(3)
O3 C18 1.222(3)
O4 C19 1.246(3)
C1 C2 1.382(4)
C1 H1 0.9500
C2 C3 1.376(4)
C2 H2 0.9500
C3 C4 1.378(4)
C3 H3 0.9500
C4 C5 1.381(4)
C4 H4 0.9500
C5 C6 1.515(4)
C7 C8 1.505(3)
C8 C9 1.380(4)
C9 C10 1.378(4)
C9 H9 0.9500
C10 C11 1.379(4)
C10 H10 0.9500
C11 C12 1.373(4)
C11 H11 0.9500
C12 H12 0.9500
C13 C14 1.387(4)
C13 H13 0.9500
C14 C15 1.370(4)
C14 H14 0.9500
C15 C16 1.389(4)
C15 H15 0.9500
C16 C17 1.374(4)
C16 H16 0.9500
C17 C18 1.493(4)
C19 C20 1.493(4)
C20 C21 1.375(4)
C21 C22 1.388(4)
C21 H21 0.9500
C22 C23 1.377(4)
C22 H22 0.9500
C23 C24 1.385(4)
C23 H23 0.9500
C24 H24 0.9500
C25 C26 1.457(4)
C26 H26A 0.9800
C26 H26B 0.9800
C26 H26C 0.9800

loop_
_geom_hbond_atom_site_label_D
_geom_hbond_atom_site_label_H
_geom_hbond_atom_site_label_A
_geom_hbond_site_symmetry_A
_geom_hbond_distance_DH
_geom_hbond_distance_HA
_geom_hbond_distance_DA
_geom_hbond_angle_DHA
C2 H2 O9 1_645 0.95 2.57 3.448(3) 154
C4 H4 O1 2_756 0.95 2.53 3.210(4) 128
C10 H10 F5 2_676 0.95 2.54 3.239(3) 130
C21 H21 O1 2_766 0.95 2.48 3.257(3) 140
C21 H21 O2 2_766 0.95 2.37 3.203(3) 147
C22 H22 O10 1_655 0.95 2.48 3.400(3) 163

loop_
_geom_torsion_atom_site_label_1
_geom_torsion_atom_site_label_2
_geom_torsion_atom_site_label_3
_geom_torsion_atom_site_label_4
_geom_torsion
N2 Cu1 N1 C5 -3.42(18)
O4 Cu1 N1 C5 -164.09(17)
N3 Cu1 N1 C5 -7.1(4)
O3 Cu1 N1 C5 110.98(17)
N2 Cu1 N1 C1 179.3(2)
O4 Cu1 N1 C1 18.6(2)
N3 Cu1 N1 C1 175.6(3)
O3 Cu1 N1 C1 -66.4(2)
O4 Cu1 N2 C6 88.9(3)
N1 Cu1 N2 C6 6.56(18)
N3 Cu1 N2 C6 -174.4(2)
O3 Cu1 N2 C6 -90.82(19)
O4 Cu1 N2 C7 -97.7(3)
N1 Cu1 N2 C7 179.96(19)
N3 Cu1 N2 C7 -0.96(18)
O3 Cu1 N2 C7 82.58(19)
N2 Cu1 N3 C12 175.1(2)
O4 Cu1 N3 C12 -24.5(2)
N1 Cu1 N3 C12 178.7(3)
O3 Cu1 N3 C12 59.3(2)
N2 Cu1 N3 C8 2.79(17)
O4 Cu1 N3 C8 163.21(17)
N1 Cu1 N3 C8 6.4(4)
O3 Cu1 N3 C8 -113.00(17)
N5 Cu2 N4 C13 -179.7(2)
N7 Cu2 N4 C13 -4.4(2)
N6 Cu2 N4 C13 171.5(3)
O5 Cu2 N4 C13 79.6(2)
N5 Cu2 N4 C17 2.86(18)
N7 Cu2 N4 C17 178.15(18)
N6 Cu2 N4 C17 -6.0(4)
O5 Cu2 N4 C17 -97.92(18)
N4 Cu2 N5 C19 -179.5(2)
N6 Cu2 N5 C19 -2.17(19)
O5 Cu2 N5 C19 -97.01(19)
N4 Cu2 N5 C18 -5.51(19)
N6 Cu2 N5 C18 171.9(2)
O5 Cu2 N5 C18 77.03(19)
N5 Cu2 N6 C24 -179.7(2)
N7 Cu2 N6 C24 5.0(2)
N4 Cu2 N6 C24 -170.9(3)
O5 Cu2 N6 C24 -80.8(2)
N5 Cu2 N6 C20 2.40(17)
N7 Cu2 N6 C20 -172.86(18)
N4 Cu2 N6 C20 11.3(4)
O5 Cu2 N6 C20 101.37(17)
N4 Cu2 N7 C25 -158.9(13)
N6 Cu2 N7 C25 22.3(13)
O5 Cu2 N7 C25 117.9(13)
N2 Cu1 O3 C18 -170.46(19)
O4 Cu1 O3 C18 9.6(2)
N1 Cu1 O3 C18 103.0(2)
N3 Cu1 O3 C18 -89.9(2)
N2 Cu1 O4 C19 178.8(2)
N1 Cu1 O4 C19 -100.9(2)
N3 Cu1 O4 C19 84.8(2)
O3 Cu1 O4 C19 -1.5(2)
O6 S1 O5 Cu2 130.69(15)
O7 S1 O5 Cu2 -6.5(2)
C27 S1 O5 Cu2 -117.89(17)
N5 Cu2 O5 S1 22.78(18)
N7 Cu2 O5 S1 -155.98(17)
N4 Cu2 O5 S1 103.22(17)
N6 Cu2 O5 S1 -59.61(17)
C5 N1 C1 C2 1.0(4)
Cu1 N1 C1 C2 178.2(2)
N1 C1 C2 C3 -0.5(4)
C1 C2 C3 C4 -0.2(4)
C2 C3 C4 C5 0.2(4)
C1 N1 C5 C4 -0.9(4)
Cu1 N1 C5 C4 -178.5(2)
C1 N1 C5 C6 177.7(2)
Cu1 N1 C5 C6 0.1(3)
C3 C4 C5 N1 0.3(4)
C3 C4 C5 C6 -178.3(2)
C7 N2 C6 O1 -2.7(4)
Cu1 N2 C6 O1 170.2(2)
C7 N2 C6 C5 179.3(2)
Cu1 N2 C6 C5 -7.8(3)
N1 C5 C6 O1 -173.4(2)
C4 C5 C6 O1 5.3(4)
N1 C5 C6 N2 4.8(3)
C4 C5 C6 N2 -176.5(2)
C6 N2 C7 O2 -7.3(4)
Cu1 N2 C7 O2 179.8(2)
C6 N2 C7 C8 172.0(2)
Cu1 N2 C7 C8 -0.9(3)
C12 N3 C8 C9 1.4(4)
Cu1 N3 C8 C9 174.49(19)
C12 N3 C8 C7 -177.1(2)
Cu1 N3 C8 C7 -4.1(3)
O2 C7 C8 N3 -177.3(2)
N2 C7 C8 N3 3.3(3)
O2 C7 C8 C9 4.1(4)
N2 C7 C8 C9 -175.3(2)
N3 C8 C9 C10 -1.0(4)
C7 C8 C9 C10 177.4(2)
C8 C9 C10 C11 -0.5(4)
C9 C10 C11 C12 1.7(4)
C8 N3 C12 C11 -0.2(4)
Cu1 N3 C12 C11 -172.1(2)
C10 C11 C12 N3 -1.3(4)
C17 N4 C13 C14 -1.4(4)
Cu2 N4 C13 C14 -178.7(2)
N4 C13 C14 C15 0.3(4)
C13 C14 C15 C16 0.9(4)
C14 C15 C16 C17 -1.0(4)
C13 N4 C17 C16 1.3(4)
Cu2 N4 C17 C16 179.0(2)
C13 N4 C17 C18 -177.8(2)
Cu2 N4 C17 C18 -0.1(3)
C15 C16 C17 N4 -0.1(4)
C15 C16 C17 C18 178.9(2)
Cu1 O3 C18 N5 -10.9(4)
Cu1 O3 C18 C17 169.94(17)
C19 N5 C18 O3 1.1(4)
Cu2 N5 C18 O3 -172.5(2)
C19 N5 C18 C17 -179.7(2)
Cu2 N5 C18 C17 6.7(3)
N4 C17 C18 O3 175.1(2)
C16 C17 C18 O3 -4.0(4)
N4 C17 C18 N5 -4.2(3)
C16 C17 C18 N5 176.7(2)
Cu1 O4 C19 N5 -6.8(4)
Cu1 O4 C19 C20 174.63(16)
C18 N5 C19 O4 9.3(4)
Cu2 N5 C19 O4 -177.1(2)
C18 N5 C19 C20 -172.1(2)
Cu2 N5 C19 C20 1.5(3)
C24 N6 C20 C21 -0.1(4)
Cu2 N6 C20 C21 178.0(2)
C24 N6 C20 C19 179.6(2)
Cu2 N6 C20 C19 -2.3(3)
O4 C19 C20 N6 179.4(2)
N5 C19 C20 N6 0.6(3)
O4 C19 C20 C21 -0.9(4)
N5 C19 C20 C21 -179.7(2)
N6 C20 C21 C22 -0.1(4)
C19 C20 C21 C22 -179.8(2)
C20 C21 C22 C23 0.1(4)
C21 C22 C23 C24 0.0(4)
C20 N6 C24 C23 0.2(4)
Cu2 N6 C24 C23 -177.5(2)
C22 C23 C24 N6 -0.2(4)
O5 S1 C27 F2 -177.7(2)
O6 S1 C27 F2 -57.9(3)
O7 S1 C27 F2 62.9(3)
O5 S1 C27 F3 61.9(3)
O6 S1 C27 F3 -178.2(2)
O7 S1 C27 F3 -57.5(3)
O5 S1 C27 F1 -57.5(3)
O6 S1 C27 F1 62.3(3)
O7 S1 C27 F1 -176.9(2)
O8 S2 C28 F4 -47.3(2)
O10 S2 C28 F4 -168.5(2)
O9 S2 C28 F4 72.8(2)
O8 S2 C28 F5 -169.3(2)
O10 S2 C28 F5 69.5(2)
O9 S2 C28 F5 -49.2(2)
O8 S2 C28 F6 71.6(2)
O10 S2 C28 F6 -49.6(2)
O9 S2 C28 F6 -168.27(19)
